data_4088503
loop_
_publ_author_name
'Sato, Yasuhiro'
'Kayaki, Yoshihito'
'Ikariya, Takao'

_publ_section_title
;
 Cationic Iridium and Rhodium Complexes with C--N Chelating Primary
 Benzylic Amine Ligands as Potent Catalysts for Hydrogenation of
 Unsaturated Carbon--Nitrogen Bonds
;
_journal_issue 9
_journal_name_full Organometallics
_journal_page_first 1257
_journal_paper_doi 10.1021/acs.organomet.6b00133
_journal_volume 35
_journal_year 2016
_chemical_absolute_configuration 'CHOOSE rm ad rmad syn or unk'
_chemical_formula_moiety 'C21 H30 F6 Ir N2 Sb'
_chemical_formula_sum 'C21 H30 F6 Ir N2 Sb'
_chemical_formula_weight 738.44
_space_group_crystal_system monoclinic
_space_group_IT_number 4
_space_group_name_Hall 'P 2yb'
_space_group_name_H-M_alt 'P 1 21 1'
_atom_sites_solution_hydrogens geom
_atom_sites_solution_primary direct
_atom_sites_solution_secondary difmap
_cell_angle_alpha 90.0000
_cell_angle_beta 91.808(2)
_cell_angle_gamma 90.0000
_cell_formula_units_Z 2
_cell_length_a 8.6160(17)
_cell_length_b 8.9487(16)
_cell_length_c 15.580(3)
_cell_measurement_reflns_used 4785
_cell_measurement_temperature 93
_cell_measurement_theta_max 27.48
_cell_measurement_theta_min 3.28
_cell_volume 1200.7(4)
_computing_cell_refinement CrystalClear
_computing_data_collection 'CrystalClear (Rigaku Corp., 2000)'
_computing_data_reduction CrystalClear
_computing_molecular_graphics 'CrystalStructure 4.1.1'
_computing_publication_material 'CrystalStructure 4.1.1 (Rigaku, 2015)'
_computing_structure_refinement 'CRYSTALS (Carruthers, et al., 1999)'
_computing_structure_solution 'SIR2002 (Burla, et al., 2003)'
_diffrn_ambient_temperature 93
_diffrn_detector_area_resol_mean 7.314
_diffrn_measured_fraction_theta_full 0.994
_diffrn_measured_fraction_theta_max 0.994
_diffrn_measurement_device_type 'Rigaku Saturn70'
_diffrn_measurement_method \w
_diffrn_radiation_type 'Mo K\a'
_diffrn_radiation_wavelength 0.71070
_diffrn_reflns_av_R_equivalents 0.0275
_diffrn_reflns_limit_h_max 11
_diffrn_reflns_limit_h_min -11
_diffrn_reflns_limit_k_max 11
_diffrn_reflns_limit_k_min -11
_diffrn_reflns_limit_l_max 17
_diffrn_reflns_limit_l_min -20
_diffrn_reflns_number 9682
_diffrn_reflns_theta_full 27.48
_diffrn_reflns_theta_max 27.48
_diffrn_reflns_theta_min 4.520
_diffrn_standards_number 0
_exptl_absorpt_coefficient_mu 6.732
_exptl_absorpt_correction_T_max 0.714
_exptl_absorpt_correction_T_min 0.457
_exptl_absorpt_correction_type multi-scan
_exptl_absorpt_process_details 'REQAB (Rigaku, 1998)'
_exptl_crystal_colour yellow
_exptl_crystal_density_diffrn 2.042
_exptl_crystal_density_method 'not measured'
_exptl_crystal_description block
_exptl_crystal_F_000 704.00
_exptl_crystal_size_max 0.200
_exptl_crystal_size_mid 0.050
_exptl_crystal_size_min 0.050
_refine_diff_density_max 2.190
_refine_diff_density_min -1.960
_refine_ls_abs_structure_details 'Flack, H. D. (1983), Acta Cryst. A39, 876-881.  2460 Friedel Pairs'
_refine_ls_abs_structure_Flack 0.33100
_refine_ls_extinction_method none
_refine_ls_goodness_of_fit_ref 1.000
_refine_ls_hydrogen_treatment constr
_refine_ls_number_parameters 310
_refine_ls_number_reflns 5378
_refine_ls_R_factor_gt 0.0312
_refine_ls_shift/su_max 0.000
_refine_ls_structure_factor_coef Fsqd
_refine_ls_weighting_details 'w = 1/[0.0010Fo^2^ + 0.7800\s(Fo^2^) + 0.5000]/(4Fo^2^)'
_refine_ls_weighting_scheme calc
_refine_ls_wR_factor_ref 0.0880
_reflns_number_gt 5289
_reflns_number_total 5378
_reflns_threshold_expression F^2^>2.0\s(F^2^)
_cod_data_source_file om6b00133_si_002.cif
_cod_data_source_block '_1a'
_cod_original_cell_volume 1200.6(4)
_cod_database_code 4088503

loop_
_space_group_symop_id
_space_group_symop_operation_xyz
1 +X,+Y,+Z
2 -X,1/2+Y,-Z

loop_
_atom_site_label
_atom_site_type_symbol
_atom_site_fract_x
_atom_site_fract_y
_atom_site_fract_z
_atom_site_U_iso_or_equiv
_atom_site_adp_type
_atom_site_occupancy
_atom_site_site_symmetry_multiplicity
_atom_site_calc_flag
_atom_site_refinement_flags
Ir(1) Ir 0.34189(2) 0.14730(10) 0.279270(10) 0.00805(6) Uani 1 2 d .
Sb(1) Sb -0.08855(5) -0.29382(10) 0.26401(3) 0.01379(10) Uani 1 2 d .
F(1) F -0.0693(6) -0.0853(5) 0.2590(3) 0.0278(12) Uani 1 2 d .
F(2) F 0.1210(5) -0.3082(6) 0.2999(3) 0.0284(12) Uani 1 2 d .
F(3) F -0.1051(6) -0.5054(6) 0.2702(3) 0.0267(12) Uani 1 2 d .
F(4) F -0.2965(6) -0.2789(7) 0.2282(3) 0.0321(12) Uani 1 2 d .
F(5) F -0.0294(6) -0.3048(6) 0.1496(3) 0.0306(12) Uani 1 2 d .
F(6) F -0.1441(6) -0.2768(6) 0.3787(3) 0.0308(12) Uani 1 2 d .
N(1) N 0.1204(6) 0.1743(6) 0.2161(3) 0.0109(13) Uani 1 2 d .
N(2) N 0.3595(6) -0.0495(6) 0.2137(4) 0.0144(13) Uani 1 2 d .
C(1) C 0.4439(8) 0.0490(8) 0.3982(4) 0.0138(15) Uani 1 2 d .
C(2) C 0.2910(7) 0.0974(8) 0.4165(4) 0.0133(15) Uani 1 2 d .
C(3) C 0.2843(8) 0.2563(8) 0.3987(4) 0.0135(16) Uani 1 2 d .
C(4) C 0.4352(8) 0.3062(8) 0.3720(4) 0.0128(15) Uani 1 2 d .
C(5) C 0.5340(7) 0.1758(7) 0.3706(4) 0.0149(16) Uani 1 2 d .
C(6) C 0.5014(9) -0.1079(8) 0.4033(4) 0.0208(17) Uani 1 2 d .
C(7) C 0.1606(8) 0.0056(9) 0.4503(5) 0.0203(17) Uani 1 2 d .
C(8) C 0.1471(9) 0.3548(9) 0.4140(5) 0.0197(17) Uani 1 2 d .
C(9) C 0.4813(9) 0.4649(8) 0.3573(5) 0.0221(18) Uani 1 2 d .
C(10) C 0.7060(7) 0.1761(10) 0.3586(5) 0.028(2) Uani 1 2 d .
C(11) C 0.3990(8) 0.2572(7) 0.1686(4) 0.0116(14) Uani 1 2 d .
C(12) C 0.5450(8) 0.3140(8) 0.1496(4) 0.0166(16) Uani 1 2 d .
C(13) C 0.5736(8) 0.3903(8) 0.0727(5) 0.0193(16) Uani 1 2 d .
C(14) C 0.4532(8) 0.4078(8) 0.0113(4) 0.0191(16) Uani 1 2 d .
C(15) C 0.3079(8) 0.3478(8) 0.0270(4) 0.0197(17) Uani 1 2 d .
C(16) C 0.2799(7) 0.2745(7) 0.1034(4) 0.0131(14) Uani 1 2 d .
C(17) C 0.1227(7) 0.2074(8) 0.1205(4) 0.0119(13) Uani 1 2 d .
C(18) C -0.0122(8) 0.3104(8) 0.0975(5) 0.0203(17) Uani 1 2 d .
C(19) C 0.0988(8) 0.0615(8) 0.0712(4) 0.0196(17) Uani 1 2 d .
C(20) C 0.3637(7) -0.1671(8) 0.1855(4) 0.0122(14) Uani 1 2 d .
C(21) C 0.3679(9) -0.3124(8) 0.1451(5) 0.0236(18) Uani 1 2 d .
H(1) H 0.06353 0.08445 0.22339 0.0131 Uiso 1 2 calc R
H(2) H 0.06847 0.2543 0.24317 0.0130 Uiso 1 2 calc R
H(3) H 0.41954 -0.17236 0.41911 0.0251 Uiso 1 2 calc R
H(4) H 0.58398 -0.11405 0.44502 0.0250 Uiso 1 2 calc R
H(5) H 0.53785 -0.13704 0.34887 0.0250 Uiso 1 2 calc R
H(6) H 0.07282 0.06734 0.45909 0.0246 Uiso 1 2 calc R
H(7) H 0.19314 -0.03889 0.50325 0.0246 Uiso 1 2 calc R
H(8) H 0.13375 -0.07043 0.40996 0.0246 Uiso 1 2 calc R
H(9) H 0.17253 0.45583 0.40207 0.0238 Uiso 1 2 calc R
H(10) H 0.11963 0.34583 0.47234 0.0237 Uiso 1 2 calc R
H(11) H 0.06198 0.3246 0.37778 0.0238 Uiso 1 2 calc R
H(12) H 0.58801 0.46703 0.34371 0.0267 Uiso 1 2 calc R
H(13) H 0.46603 0.52248 0.40757 0.0266 Uiso 1 2 calc R
H(14) H 0.42089 0.50545 0.31089 0.0267 Uiso 1 2 calc R
H(15) H 0.74501 0.07719 0.36441 0.0337 Uiso 1 2 calc R
H(16) H 0.755 0.23851 0.40062 0.0337 Uiso 1 2 calc R
H(17) H 0.72681 0.21281 0.3029 0.0336 Uiso 1 2 calc R
H(18) H 0.62836 0.30165 0.19039 0.0199 Uiso 1 2 calc R
H(19) H 0.67377 0.42942 0.06223 0.0232 Uiso 1 2 calc R
H(20) H 0.47089 0.46062 -0.04035 0.0230 Uiso 1 2 calc R
H(21) H 0.22715 0.35486 -0.01579 0.0237 Uiso 1 2 calc R
H(22) H -0.10145 0.25295 0.08201 0.0244 Uiso 1 2 calc R
H(23) H 0.01425 0.37242 0.05063 0.0244 Uiso 1 2 calc R
H(24) H -0.03359 0.3709 0.14579 0.0244 Uiso 1 2 calc R
H(25) H 0.19684 0.01662 0.06222 0.0236 Uiso 1 2 calc R
H(26) H 0.04795 0.08079 0.01739 0.0235 Uiso 1 2 calc R
H(27) H 0.037 -0.00423 0.10376 0.0235 Uiso 1 2 calc R
H(28) H 0.26665 -0.3545 0.14439 0.0283 Uiso 1 2 calc R
H(29) H 0.43762 -0.37609 0.17617 0.0283 Uiso 1 2 calc R
H(30) H 0.4012 -0.30185 0.08784 0.0283 Uiso 1 2 calc R

loop_
_atom_site_aniso_label
_atom_site_aniso_U_11
_atom_site_aniso_U_22
_atom_site_aniso_U_33
_atom_site_aniso_U_12
_atom_site_aniso_U_13
_atom_site_aniso_U_23
Ir(1) 0.00979(11) 0.00819(12) 0.00614(11) 0.00045(9) -0.00011(7) -0.00012(9)
Sb(1) 0.0157(2) 0.0118(2) 0.0140(2) -0.00120(16) 0.00196(15) 0.00069(16)
F(1) 0.040(3) 0.011(2) 0.033(3) -0.0006(19) 0.008(2) -0.0008(18)
F(2) 0.0171(18) 0.035(3) 0.033(2) -0.0012(18) -0.0027(16) 0.007(2)
F(3) 0.036(2) 0.016(2) 0.028(2) -0.007(2) -0.0021(19) 0.0059(18)
F(4) 0.020(2) 0.039(3) 0.037(3) -0.001(2) -0.0036(17) 0.004(2)
F(5) 0.044(3) 0.031(3) 0.0168(19) 0.002(2) 0.0067(18) -0.0015(19)
F(6) 0.039(3) 0.034(3) 0.019(2) 0.002(2) 0.0082(18) 0.004(2)
N(1) 0.013(2) 0.009(3) 0.011(2) 0.001(2) -0.0012(17) 0.0001(18)
N(2) 0.014(2) 0.014(3) 0.015(3) 0.002(2) -0.003(2) -0.000(2)
C(1) 0.019(3) 0.018(3) 0.004(3) 0.002(2) -0.002(2) 0.001(2)
C(2) 0.015(3) 0.018(3) 0.007(3) -0.001(3) -0.000(2) 0.002(2)
C(3) 0.018(3) 0.016(4) 0.006(3) -0.000(3) -0.003(2) -0.003(2)
C(4) 0.018(3) 0.013(3) 0.007(3) -0.003(2) -0.000(2) -0.001(2)
C(5) 0.011(3) 0.021(4) 0.013(3) -0.000(2) -0.001(2) -0.004(2)
C(6) 0.032(4) 0.019(4) 0.011(3) 0.009(3) 0.002(3) -0.001(3)
C(7) 0.022(3) 0.025(4) 0.014(3) -0.004(3) 0.005(3) 0.001(3)
C(8) 0.026(3) 0.021(4) 0.012(3) 0.011(3) 0.003(3) -0.004(3)
C(9) 0.033(4) 0.015(3) 0.019(3) -0.007(3) -0.001(3) -0.002(3)
C(10) 0.013(3) 0.049(6) 0.022(3) 0.003(3) -0.004(2) -0.002(3)
C(11) 0.017(3) 0.007(3) 0.011(3) 0.004(2) 0.003(2) -0.004(2)
C(12) 0.019(3) 0.014(3) 0.016(3) -0.001(3) 0.003(2) 0.000(3)
C(13) 0.016(3) 0.023(4) 0.019(3) 0.005(3) 0.006(2) -0.000(3)
C(14) 0.026(3) 0.018(3) 0.013(3) 0.004(3) 0.008(3) 0.003(3)
C(15) 0.024(3) 0.020(3) 0.015(3) 0.005(3) 0.005(3) 0.002(3)
C(16) 0.014(3) 0.012(3) 0.013(3) 0.004(2) -0.002(2) -0.002(2)
C(17) 0.015(3) 0.011(3) 0.010(3) -0.002(2) 0.002(2) 0.001(2)
C(18) 0.017(3) 0.021(4) 0.022(3) 0.006(3) -0.003(3) 0.001(3)
C(19) 0.024(3) 0.021(4) 0.014(3) 0.001(3) -0.001(3) -0.002(3)
C(20) 0.017(3) 0.009(3) 0.010(3) 0.004(2) -0.001(2) 0.001(2)
C(21) 0.030(4) 0.014(4) 0.026(4) 0.003(3) -0.006(3) -0.006(3)

loop_
_atom_type_symbol
_atom_type_description
_atom_type_scat_dispersion_real
_atom_type_scat_dispersion_imag
_atom_type_scat_source
C C 0.0033 0.0016
;
International Tables for Crystallography
(Vol. C, Tables 4.2.6.8 and 6.1.1.4)
;
H H 0.0000 0.0000
;
International Tables for Crystallography
(Vol. C, Table 6.1.1.4)
;
F F 0.0171 0.0103
;
International Tables for Crystallography
(Vol. C, Tables 4.2.6.8 and 6.1.1.4)
;
Ir Ir -1.4442 7.9887
;
International Tables for Crystallography
(Vol. C, Tables 4.2.6.8 and 6.1.1.4)
;
N N 0.0061 0.0033
;
International Tables for Crystallography
(Vol. C, Tables 4.2.6.8 and 6.1.1.4)
;
Sb Sb -0.5866 1.5461
;
International Tables for Crystallography
(Vol. C, Tables 4.2.6.8 and 6.1.1.4)
;

loop_
_geom_angle_atom_site_label_1
_geom_angle_atom_site_label_2
_geom_angle_atom_site_label_3
_geom_angle
_geom_angle_publ_flag
N(1) Ir(1) N(2) 86.9(2) yes
N(1) Ir(1) C(1) 139.4(2) yes
N(1) Ir(1) C(2) 105.3(2) yes
N(1) Ir(1) C(3) 96.9(2) yes
N(1) Ir(1) C(4) 122.8(2) yes
N(1) Ir(1) C(5) 160.9(2) yes
N(1) Ir(1) C(11) 78.1(2) yes
N(2) Ir(1) C(1) 92.4(2) yes
N(2) Ir(1) C(2) 109.0(2) yes
N(2) Ir(1) C(3) 146.9(2) yes
N(2) Ir(1) C(4) 150.2(2) yes
N(2) Ir(1) C(5) 111.3(2) yes
N(2) Ir(1) C(11) 88.3(2) yes
C(1) Ir(1) C(2) 37.3(2) yes
C(1) Ir(1) C(3) 63.6(3) yes
C(1) Ir(1) C(4) 64.7(2) yes
C(1) Ir(1) C(5) 38.7(2) yes
C(1) Ir(1) C(11) 142.6(3) yes
C(2) Ir(1) C(3) 38.3(3) yes
C(2) Ir(1) C(4) 64.7(2) yes
C(2) Ir(1) C(5) 64.2(2) yes
C(2) Ir(1) C(11) 162.5(3) yes
C(3) Ir(1) C(4) 39.0(3) yes
C(3) Ir(1) C(5) 64.8(2) yes
C(3) Ir(1) C(11) 124.8(3) yes
C(4) Ir(1) C(5) 39.0(2) yes
C(4) Ir(1) C(11) 98.7(3) yes
C(5) Ir(1) C(11) 107.2(2) yes
F(1) Sb(1) F(2) 89.7(2) yes
F(1) Sb(1) F(3) 179.1(2) yes
F(1) Sb(1) F(4) 90.1(2) yes
F(1) Sb(1) F(5) 89.2(2) yes
F(1) Sb(1) F(6) 89.1(2) yes
F(2) Sb(1) F(3) 89.4(2) yes
F(2) Sb(1) F(4) 179.8(2) yes
F(2) Sb(1) F(5) 89.6(2) yes
F(2) Sb(1) F(6) 89.6(2) yes
F(3) Sb(1) F(4) 90.8(2) yes
F(3) Sb(1) F(5) 91.1(2) yes
F(3) Sb(1) F(6) 90.7(2) yes
F(4) Sb(1) F(5) 90.4(2) yes
F(4) Sb(1) F(6) 90.4(2) yes
F(5) Sb(1) F(6) 178.1(2) yes
Ir(1) N(1) C(17) 115.8(4) yes
Ir(1) N(2) C(20) 172.1(5) yes
Ir(1) C(1) C(2) 72.6(4) yes
Ir(1) C(1) C(5) 69.0(3) yes
Ir(1) C(1) C(6) 122.9(4) yes
C(2) C(1) C(5) 109.2(6) yes
C(2) C(1) C(6) 125.8(6) yes
C(5) C(1) C(6) 125.0(6) yes
Ir(1) C(2) C(1) 70.0(3) yes
Ir(1) C(2) C(3) 68.3(4) yes
Ir(1) C(2) C(7) 127.9(4) yes
C(1) C(2) C(3) 107.0(6) yes
C(1) C(2) C(7) 127.7(7) yes
C(3) C(2) C(7) 125.3(6) yes
Ir(1) C(3) C(2) 73.4(4) yes
Ir(1) C(3) C(4) 70.2(4) yes
Ir(1) C(3) C(8) 127.0(5) yes
C(2) C(3) C(4) 109.1(6) yes
C(2) C(3) C(8) 124.9(6) yes
C(4) C(3) C(8) 125.7(6) yes
Ir(1) C(4) C(3) 70.8(4) yes
Ir(1) C(4) C(5) 70.5(4) yes
Ir(1) C(4) C(9) 128.1(4) yes
C(3) C(4) C(5) 106.9(6) yes
C(3) C(4) C(9) 125.7(6) yes
C(5) C(4) C(9) 127.3(6) yes
Ir(1) C(5) C(1) 72.3(3) yes
Ir(1) C(5) C(4) 70.5(3) yes
Ir(1) C(5) C(10) 131.0(5) yes
C(1) C(5) C(4) 107.9(5) yes
C(1) C(5) C(10) 125.4(6) yes
C(4) C(5) C(10) 125.9(6) yes
Ir(1) C(11) C(12) 126.3(5) yes
Ir(1) C(11) C(16) 117.5(5) yes
C(12) C(11) C(16) 116.2(6) yes
C(11) C(12) C(13) 122.6(6) yes
C(12) C(13) C(14) 119.4(6) yes
C(13) C(14) C(15) 119.3(6) yes
C(14) C(15) C(16) 121.0(6) yes
C(11) C(16) C(15) 121.4(6) yes
C(11) C(16) C(17) 117.3(5) yes
C(15) C(16) C(17) 121.3(6) yes
N(1) C(17) C(16) 106.9(5) yes
N(1) C(17) C(18) 108.5(5) yes
N(1) C(17) C(19) 108.7(5) yes
C(16) C(17) C(18) 113.6(6) yes
C(16) C(17) C(19) 111.0(5) yes
C(18) C(17) C(19) 108.1(5) yes
N(2) C(20) C(21) 176.7(7) yes
Ir(1) N(1) H(1) 107.806 no
Ir(1) N(1) H(2) 107.876 no
C(17) N(1) H(1) 107.791 no
C(17) N(1) H(2) 108.034 no
H(1) N(1) H(2) 109.455 no
C(1) C(6) H(3) 109.739 no
C(1) C(6) H(4) 109.423 no
C(1) C(6) H(5) 109.245 no
H(3) C(6) H(4) 109.472 no
H(3) C(6) H(5) 109.475 no
H(4) C(6) H(5) 109.473 no
C(2) C(7) H(6) 109.900 no
C(2) C(7) H(7) 109.270 no
C(2) C(7) H(8) 109.236 no
H(6) C(7) H(7) 109.473 no
H(6) C(7) H(8) 109.472 no
H(7) C(7) H(8) 109.476 no
C(3) C(8) H(9) 109.888 no
C(3) C(8) H(10) 108.864 no
C(3) C(8) H(11) 109.652 no
H(9) C(8) H(10) 109.469 no
H(9) C(8) H(11) 109.475 no
H(10) C(8) H(11) 109.478 no
C(4) C(9) H(12) 108.506 no
C(4) C(9) H(13) 110.154 no
C(4) C(9) H(14) 109.746 no
H(12) C(9) H(13) 109.476 no
H(12) C(9) H(14) 109.472 no
H(13) C(9) H(14) 109.469 no
C(5) C(10) H(15) 109.576 no
C(5) C(10) H(16) 109.528 no
C(5) C(10) H(17) 109.309 no
H(15) C(10) H(16) 109.476 no
H(15) C(10) H(17) 109.467 no
H(16) C(10) H(17) 109.471 no
C(11) C(12) H(18) 118.856 no
C(13) C(12) H(18) 118.499 no
C(12) C(13) H(19) 120.560 no
C(14) C(13) H(19) 120.055 no
C(13) C(14) H(20) 119.967 no
C(15) C(14) H(20) 120.692 no
C(14) C(15) H(21) 119.631 no
C(16) C(15) H(21) 119.375 no
C(17) C(18) H(22) 109.812 no
C(17) C(18) H(23) 109.653 no
C(17) C(18) H(24) 108.942 no
H(22) C(18) H(23) 109.474 no
H(22) C(18) H(24) 109.471 no
H(23) C(18) H(24) 109.473 no
C(17) C(19) H(25) 109.222 no
C(17) C(19) H(26) 109.885 no
C(17) C(19) H(27) 109.303 no
H(25) C(19) H(26) 109.473 no
H(25) C(19) H(27) 109.473 no
H(26) C(19) H(27) 109.471 no
C(20) C(21) H(28) 109.025 no
C(20) C(21) H(29) 109.951 no
C(20) C(21) H(30) 109.435 no
H(28) C(21) H(29) 109.468 no
H(28) C(21) H(30) 109.474 no
H(29) C(21) H(30) 109.472 no

loop_
_geom_bond_atom_site_label_1
_geom_bond_atom_site_label_2
_geom_bond_distance
_geom_bond_publ_flag
Ir(1) N(1) 2.134(5) yes
Ir(1) N(2) 2.043(6) yes
Ir(1) C(1) 2.208(6) yes
Ir(1) C(2) 2.242(6) yes
Ir(1) C(3) 2.172(7) yes
Ir(1) C(4) 2.164(6) yes
Ir(1) C(5) 2.163(6) yes
Ir(1) C(11) 2.058(7) yes
Sb(1) F(1) 1.875(5) yes
Sb(1) F(2) 1.877(4) yes
Sb(1) F(3) 1.902(5) yes
Sb(1) F(4) 1.864(5) yes
Sb(1) F(5) 1.872(4) yes
Sb(1) F(6) 1.871(4) yes
N(1) C(17) 1.518(8) yes
N(2) C(20) 1.142(9) yes
C(1) C(2) 1.424(9) yes
C(1) C(5) 1.448(9) yes
C(1) C(6) 1.490(10) yes
C(2) C(3) 1.450(10) yes
C(2) C(7) 1.501(10) yes
C(3) C(4) 1.448(10) yes
C(3) C(8) 1.500(10) yes
C(4) C(5) 1.445(9) yes
C(4) C(9) 1.494(10) yes
C(5) C(10) 1.500(9) yes
C(11) C(12) 1.397(10) yes
C(11) C(16) 1.429(9) yes
C(12) C(13) 1.408(10) yes
C(13) C(14) 1.397(10) yes
C(14) C(15) 1.391(10) yes
C(15) C(16) 1.387(9) yes
C(16) C(17) 1.513(9) yes
C(17) C(18) 1.518(9) yes
C(17) C(19) 1.526(10) yes
C(20) C(21) 1.446(10) yes
N(1) H(1) 0.950 no
N(1) H(2) 0.950 no
C(6) H(3) 0.950 no
C(6) H(4) 0.950 no
C(6) H(5) 0.950 no
C(7) H(6) 0.950 no
C(7) H(7) 0.950 no
C(7) H(8) 0.950 no
C(8) H(9) 0.950 no
C(8) H(10) 0.950 no
C(8) H(11) 0.950 no
C(9) H(12) 0.950 no
C(9) H(13) 0.950 no
C(9) H(14) 0.950 no
C(10) H(15) 0.950 no
C(10) H(16) 0.950 no
C(10) H(17) 0.950 no
C(12) H(18) 0.950 no
C(13) H(19) 0.950 no
C(14) H(20) 0.950 no
C(15) H(21) 0.950 no
C(18) H(22) 0.950 no
C(18) H(23) 0.950 no
C(18) H(24) 0.950 no
C(19) H(25) 0.950 no
C(19) H(26) 0.950 no
C(19) H(27) 0.950 no
C(21) H(28) 0.950 no
C(21) H(29) 0.950 no
C(21) H(30) 0.950 no

loop_
_geom_contact_atom_site_label_1
_geom_contact_atom_site_label_2
_geom_contact_distance
_geom_contact_publ_flag
_geom_contact_site_symmetry_2
N(1) C(8) 3.482(9) no .
N(2) C(6) 3.204(9) no .
N(2) C(16) 3.429(9) no .
N(2) C(17) 3.371(8) no .
N(2) C(19) 3.263(9) no .
C(6) C(7) 3.213(11) no .
C(6) C(10) 3.182(11) no .
C(6) C(20) 3.598(9) no .
C(7) C(8) 3.177(11) no .
C(8) C(9) 3.194(11) no .
C(9) C(10) 3.229(11) no .
C(9) C(11) 3.531(10) no .
C(9) C(12) 3.565(10) no .
C(11) C(14) 2.848(10) no .
C(11) C(19) 3.437(10) no .
C(12) C(15) 2.770(10) no .
C(13) C(16) 2.790(9) no .
C(15) C(18) 3.019(10) no .
C(15) C(19) 3.220(10) no .
C(19) C(20) 3.509(9) no .
F(1) N(1) 2.930(7) no .
F(1) C(10) 3.437(9) no 1_455
F(1) C(19) 3.557(8) no .
F(2) N(2) 3.400(7) no .
F(2) C(8) 3.504(9) no 1_545
F(2) C(20) 3.063(8) no .
F(2) C(21) 3.267(9) no .
F(3) N(1) 3.578(7) no 1_545
F(3) C(8) 3.316(9) no 1_545
F(3) C(10) 3.579(10) no 1_445
F(3) C(18) 3.276(9) no 1_545
F(4) C(20) 3.145(8) no 1_455
F(4) C(21) 3.146(9) no 1_455
F(5) C(18) 3.542(9) no 1_545
F(5) C(21) 3.427(9) no .
F(6) C(6) 3.440(9) no 1_455
F(6) C(7) 3.306(9) no 2_546
F(6) C(8) 3.438(8) no 2_546
N(1) F(1) 2.930(7) no .
N(1) F(3) 3.578(7) no 1_565
N(2) F(2) 3.400(7) no .
C(6) F(6) 3.440(9) no 1_655
C(7) F(6) 3.306(9) no 2_556
C(8) F(2) 3.504(9) no 1_565
C(8) F(3) 3.316(9) no 1_565
C(8) F(6) 3.438(8) no 2_556
C(10) F(1) 3.437(9) no 1_655
C(10) F(3) 3.579(10) no 1_665
C(13) C(21) 3.409(10) no 1_565
C(14) C(20) 3.557(9) no 2_655
C(14) C(21) 3.354(10) no 1_565
C(14) C(21) 3.526(10) no 2_655
C(15) C(21) 3.583(10) no 1_565
C(18) F(3) 3.276(9) no 1_565
C(18) F(5) 3.542(9) no 1_565
C(18) C(19) 3.520(10) no 2_555
C(19) F(1) 3.557(8) no .
C(19) C(18) 3.520(10) no 2_545
C(20) F(2) 3.063(8) no .
C(20) F(4) 3.145(8) no 1_655
C(20) C(14) 3.557(9) no 2_645
C(21) F(2) 3.267(9) no .
C(21) F(4) 3.146(9) no 1_655
C(21) F(5) 3.427(9) no .
C(21) C(13) 3.409(10) no 1_545
C(21) C(14) 3.354(10) no 1_545
C(21) C(14) 3.526(10) no 2_645
C(21) C(15) 3.583(10) no 1_545
Ir(1) H(5) 3.2226 no .
Ir(1) H(8) 3.3747 no .
Ir(1) H(11) 3.3049 no .
Ir(1) H(14) 3.3101 no .
Ir(1) H(17) 3.3766 no .
Ir(1) H(18) 3.1833 no .
N(1) H(11) 2.9135 no .
N(1) H(22) 2.8738 no .
N(1) H(23) 3.2365 no .
N(1) H(24) 2.4418 no .
N(1) H(25) 2.8759 no .
N(1) H(26) 3.2480 no .
N(1) H(27) 2.4598 no .
N(2) H(1) 2.8257 no .
N(2) H(3) 3.4075 no .
N(2) H(5) 2.6842 no .
N(2) H(25) 2.7706 no .
N(2) H(27) 3.2432 no .
N(2) H(28) 3.0336 no .
N(2) H(29) 3.0600 no .
N(2) H(30) 3.0202 no .
C(1) H(6) 3.3677 no .
C(1) H(7) 2.8618 no .
C(1) H(8) 2.8890 no .
C(1) H(15) 2.6754 no .
C(1) H(16) 3.1714 no .
C(1) H(17) 3.2439 no .
C(2) H(1) 3.5412 no .
C(2) H(2) 3.5521 no .
C(2) H(3) 2.6558 no .
C(2) H(4) 3.1746 no .
C(2) H(5) 3.1903 no .
C(2) H(9) 3.3713 no .
C(2) H(10) 2.8211 no .
C(2) H(11) 2.8840 no .
C(3) H(2) 3.0080 no .
C(3) H(6) 2.6783 no .
C(3) H(7) 3.2138 no .
C(3) H(8) 3.2058 no .
C(3) H(12) 3.3583 no .
C(3) H(13) 2.8512 no .
C(3) H(14) 2.8860 no .
C(4) H(9) 2.6832 no .
C(4) H(10) 3.1981 no .
C(4) H(11) 3.2238 no .
C(4) H(15) 3.3705 no .
C(4) H(16) 2.8427 no .
C(4) H(17) 2.8884 no .
C(4) H(18) 3.3284 no .
C(5) H(3) 3.3614 no .
C(5) H(4) 2.8684 no .
C(5) H(5) 2.8206 no .
C(5) H(12) 2.6823 no .
C(5) H(13) 3.2121 no .
C(5) H(14) 3.2338 no .
C(5) H(18) 3.1555 no .
C(6) H(7) 3.1815 no .
C(6) H(8) 3.1904 no .
C(6) H(15) 2.7558 no .
C(7) H(3) 2.7961 no .
C(7) H(10) 3.0854 no .
C(7) H(11) 3.1761 no .
C(8) H(2) 2.8698 no .
C(8) H(6) 2.7475 no .
C(8) H(13) 3.1355 no .
C(8) H(14) 3.1941 no .
C(9) H(9) 2.7728 no .
C(9) H(16) 3.1652 no .
C(9) H(17) 3.2240 no .
C(9) H(18) 3.2727 no .
C(10) H(4) 3.1222 no .
C(10) H(5) 3.1556 no .
C(10) H(12) 2.8020 no .
C(10) H(18) 2.9095 no .
C(11) H(1) 3.4103 no .
C(11) H(2) 3.1096 no .
C(11) H(14) 3.1397 no .
C(11) H(17) 3.4842 no .
C(11) H(19) 3.3125 no .
C(11) H(21) 3.3076 no .
C(11) H(25) 3.1992 no .
C(12) H(12) 3.3294 no .
C(12) H(14) 3.2497 no .
C(12) H(17) 2.9564 no .
C(12) H(20) 3.2816 no .
C(13) H(21) 3.2635 no .
C(14) H(18) 3.2709 no .
C(15) H(19) 3.2657 no .
C(15) H(23) 2.5774 no .
C(15) H(24) 3.5310 no .
C(15) H(25) 3.1675 no .
C(15) H(26) 3.2751 no .
C(16) H(1) 3.1752 no .
C(16) H(2) 2.8883 no .
C(16) H(18) 3.2635 no .
C(16) H(20) 3.2758 no .
C(16) H(22) 3.2980 no .
C(16) H(23) 2.5622 no .
C(16) H(24) 2.9306 no .
C(16) H(25) 2.4945 no .
C(16) H(26) 2.9374 no .
C(16) H(27) 3.2564 no .
C(17) H(21) 2.6801 no .
C(18) H(1) 2.8781 no .
C(18) H(2) 2.4061 no .
C(18) H(21) 2.7844 no .
C(18) H(25) 3.2434 no .
C(18) H(26) 2.4675 no .
C(18) H(27) 2.8487 no .
C(19) H(1) 2.4079 no .
C(19) H(2) 3.2038 no .
C(19) H(21) 3.1702 no .
C(19) H(22) 2.4409 no .
C(19) H(23) 2.8916 no .
C(19) H(24) 3.2249 no .
C(20) H(1) 3.4929 no .
C(20) H(5) 2.9254 no .
C(20) H(25) 2.8789 no .
C(20) H(27) 3.3831 no .
C(21) H(25) 3.5194 no .
H(1) H(8) 3.2596 no .
H(1) H(11) 3.2259 no .
H(1) H(22) 2.9914 no .
H(1) H(24) 2.9443 no .
H(1) H(25) 2.8592 no .
H(1) H(26) 3.2082 no .
H(1) H(27) 2.0320 no .
H(2) H(9) 3.1694 no .
H(2) H(11) 2.1919 no .
H(2) H(22) 2.8663 no .
H(2) H(23) 3.2009 no .
H(2) H(24) 2.0198 no .
H(2) H(27) 3.1790 no .
H(3) H(7) 2.6667 no .
H(3) H(8) 2.6255 no .
H(4) H(7) 3.5788 no .
H(4) H(15) 2.5575 no .
H(4) H(16) 3.5592 no .
H(5) H(15) 2.6253 no .
H(5) H(29) 3.5235 no .
H(6) H(10) 2.5319 no .
H(6) H(11) 2.6279 no .
H(7) H(10) 3.5308 no .
H(9) H(13) 2.5970 no .
H(9) H(14) 2.6431 no .
H(10) H(13) 3.5518 no .
H(12) H(16) 2.6377 no .
H(12) H(17) 2.6566 no .
H(12) H(18) 2.8407 no .
H(13) H(16) 3.5616 no .
H(14) H(18) 3.2028 no .
H(15) H(18) 3.4962 no .
H(16) H(18) 3.4659 no .
H(17) H(18) 2.0809 no .
H(18) H(19) 2.3445 no .
H(19) H(20) 2.3476 no .
H(20) H(21) 2.3459 no .
H(21) H(22) 3.3825 no .
H(21) H(23) 2.1401 no .
H(21) H(24) 3.4295 no .
H(21) H(25) 3.2752 no .
H(21) H(26) 2.9524 no .
H(22) H(25) 3.3501 no .
H(22) H(26) 2.2640 no .
H(22) H(27) 2.6094 no .
H(23) H(25) 3.5535 no .
H(23) H(26) 2.6782 no .
H(23) H(27) 3.4747 no .
H(24) H(26) 3.3651 no .
H(24) H(27) 3.4775 no .
H(25) H(30) 3.3671 no .
Sb(1) H(8) 3.5441 no .
Sb(1) H(24) 3.5600 no 1_545
F(1) H(1) 1.9917 no .
F(1) H(2) 3.2750 no .
F(1) H(6) 3.5832 no .
F(1) H(8) 2.8894 no .
F(1) H(15) 2.7448 no 1_455
F(1) H(17) 3.2779 no 1_455
F(1) H(27) 2.7126 no .
F(2) H(3) 3.3530 no .
F(2) H(8) 2.7325 no .
F(2) H(9) 2.6726 no 1_545
F(2) H(11) 3.5446 no 1_545
F(2) H(14) 3.0757 no 1_545
F(2) H(28) 2.7951 no .
F(2) H(29) 3.4444 no .
F(3) H(2) 2.6598 no 1_545
F(3) H(9) 3.1233 no 1_545
F(3) H(11) 2.6541 no 1_545
F(3) H(12) 2.9254 no 1_445
F(3) H(16) 3.3150 no 1_445
F(3) H(17) 2.9600 no 1_445
F(3) H(18) 3.1014 no 1_445
F(3) H(24) 2.3309 no 1_545
F(4) H(5) 2.7112 no 1_455
F(4) H(12) 3.0838 no 1_445
F(4) H(14) 3.3928 no 1_445
F(4) H(21) 3.5874 no 2_545
F(4) H(29) 2.5587 no 1_455
F(4) H(30) 3.3546 no 1_455
F(5) H(21) 3.0111 no 2_545
F(5) H(23) 3.3013 no 1_545
F(5) H(23) 3.5059 no 2_545
F(5) H(24) 2.9027 no 1_545
F(5) H(26) 2.7958 no 2_545
F(5) H(27) 2.8459 no .
F(5) H(28) 2.5933 no .
F(6) H(4) 2.9710 no 1_455
F(6) H(5) 3.0345 no 1_455
F(6) H(6) 2.9340 no 2_546
F(6) H(7) 3.0182 no 2_546
F(6) H(8) 3.0502 no .
F(6) H(10) 2.5689 no 2_546
F(6) H(12) 3.2866 no 1_445
F(6) H(15) 3.3138 no 1_455
N(2) H(20) 3.1129 no 2_645
C(1) H(13) 3.1100 no 2_646
C(2) H(4) 3.5116 no 2_656
C(2) H(13) 3.4609 no 2_646
C(3) H(4) 2.8958 no 2_656
C(4) H(3) 3.4545 no 2_656
C(4) H(4) 2.9478 no 2_656
C(5) H(3) 3.5575 no 2_656
C(6) H(13) 3.3229 no 1_545
C(6) H(13) 3.1732 no 2_646
C(7) H(10) 3.0837 no 2_546
C(7) H(16) 3.3953 no 2_646
C(8) H(4) 3.1547 no 2_656
C(8) H(6) 3.3696 no 2_556
C(8) H(7) 3.3762 no 2_556
C(8) H(16) 3.5346 no 1_455
C(9) H(3) 3.4322 no 1_565
C(9) H(4) 3.2262 no 2_656
C(9) H(5) 3.5983 no 1_565
C(9) H(7) 3.4932 no 2_656
C(9) H(29) 3.1725 no 1_565
C(10) H(7) 3.4320 no 2_656
C(10) H(11) 3.3477 no 1_655
C(11) H(20) 3.5264 no 2_645
C(11) H(29) 3.2999 no 1_565
C(12) H(20) 3.5923 no 2_645
C(12) H(22) 3.2998 no 1_655
C(12) H(29) 2.9565 no 1_565
C(13) H(22) 3.0567 no 1_655
C(13) H(24) 3.5410 no 1_655
C(13) H(25) 3.1412 no 2_655
C(13) H(29) 2.9094 no 1_565
C(13) H(30) 3.1426 no 1_565
C(13) H(30) 3.0478 no 2_655
C(14) H(25) 3.4018 no 2_655
C(14) H(28) 3.4084 no 1_565
C(14) H(29) 3.2215 no 1_565
C(14) H(30) 2.8997 no 1_565
C(14) H(30) 2.7571 no 2_655
C(15) H(28) 3.2573 no 1_565
C(15) H(29) 3.5487 no 1_565
C(15) H(30) 3.3655 no 1_565
C(15) H(30) 3.4000 no 2_655
C(16) H(28) 3.3831 no 1_565
C(16) H(29) 3.5789 no 1_565
C(18) H(18) 3.4608 no 1_455
C(18) H(19) 2.9433 no 1_455
C(18) H(25) 3.4460 no 2_555
C(18) H(26) 3.0192 no 2_555
C(18) H(27) 3.5471 no 2_555
C(19) H(19) 3.1336 no 2_645
C(19) H(21) 3.4492 no 2_545
C(19) H(23) 2.7017 no 2_545
C(20) H(14) 3.5469 no 1_545
C(20) H(20) 2.9427 no 2_645
C(21) H(14) 3.0766 no 1_545
C(21) H(20) 3.2715 no 2_645
H(1) F(1) 1.9917 no .
H(1) H(15) 3.5698 no 1_455
H(1) H(17) 3.3908 no 1_455
H(2) F(1) 3.2750 no .
H(2) F(3) 2.6598 no 1_565
H(2) H(17) 3.1372 no 1_455
H(3) F(2) 3.3530 no .
H(3) C(4) 3.4545 no 2_646
H(3) C(5) 3.5575 no 2_646
H(3) C(9) 3.4322 no 1_545
H(3) H(13) 2.7667 no 1_545
H(3) H(13) 3.3370 no 2_646
H(3) H(14) 3.3402 no 1_545
H(3) H(16) 3.3245 no 2_646
H(4) F(6) 2.9710 no 1_655
H(4) C(2) 3.5116 no 2_646
H(4) C(3) 2.8958 no 2_646
H(4) C(4) 2.9478 no 2_646
H(4) C(8) 3.1547 no 2_646
H(4) C(9) 3.2262 no 2_646
H(4) H(9) 3.1863 no 2_646
H(4) H(10) 2.8461 no 2_646
H(4) H(13) 3.4518 no 1_545
H(4) H(13) 2.6486 no 2_646
H(5) F(4) 2.7112 no 1_655
H(5) F(6) 3.0345 no 1_655
H(5) C(9) 3.5983 no 1_545
H(5) H(12) 3.5705 no 1_545
H(5) H(13) 3.2463 no 1_545
H(5) H(14) 3.4005 no 1_545
H(6) F(1) 3.5832 no .
H(6) F(6) 2.9340 no 2_556
H(6) C(8) 3.3696 no 2_546
H(6) H(9) 3.2299 no 2_546
H(6) H(10) 2.8163 no 2_546
H(6) H(11) 3.5655 no 2_546
H(6) H(15) 3.1461 no 1_455
H(6) H(16) 3.2430 no 1_455
H(7) F(6) 3.0182 no 2_556
H(7) C(8) 3.3762 no 2_546
H(7) C(9) 3.4932 no 2_646
H(7) C(10) 3.4320 no 2_646
H(7) H(9) 3.5210 no 2_546
H(7) H(10) 2.9216 no 2_546
H(7) H(11) 3.1649 no 2_546
H(7) H(12) 2.9933 no 2_646
H(7) H(13) 3.2555 no 2_646
H(7) H(16) 2.5236 no 2_646
H(8) Sb(1) 3.5441 no .
H(8) F(1) 2.8894 no .
H(8) F(2) 2.7325 no .
H(8) F(6) 3.0502 no .
H(8) H(10) 2.9904 no 2_546
H(8) H(16) 3.5175 no 2_646
H(9) F(2) 2.6726 no 1_565
H(9) F(3) 3.1233 no 1_565
H(9) H(4) 3.1863 no 2_656
H(9) H(6) 3.2299 no 2_556
H(9) H(7) 3.5210 no 2_556
H(10) F(6) 2.5689 no 2_556
H(10) C(7) 3.0837 no 2_556
H(10) H(4) 2.8461 no 2_656
H(10) H(6) 2.8163 no 2_556
H(10) H(7) 2.9216 no 2_556
H(10) H(8) 2.9904 no 2_556
H(10) H(15) 3.4537 no 2_656
H(10) H(16) 3.4379 no 1_455
H(11) F(2) 3.5446 no 1_565
H(11) F(3) 2.6541 no 1_565
H(11) C(10) 3.3477 no 1_455
H(11) H(6) 3.5655 no 2_556
H(11) H(7) 3.1649 no 2_556
H(11) H(15) 3.5168 no 1_455
H(11) H(16) 2.7884 no 1_455
H(11) H(17) 3.2386 no 1_455
H(12) F(3) 2.9254 no 1_665
H(12) F(4) 3.0838 no 1_665
H(12) F(6) 3.2866 no 1_665
H(12) H(5) 3.5705 no 1_565
H(12) H(7) 2.9933 no 2_656
H(12) H(29) 3.2015 no 1_565
H(13) C(1) 3.1100 no 2_656
H(13) C(2) 3.4609 no 2_656
H(13) C(6) 3.3229 no 1_565
H(13) C(6) 3.1732 no 2_656
H(13) H(3) 2.7667 no 1_565
H(13) H(3) 3.3370 no 2_656
H(13) H(4) 3.4518 no 1_565
H(13) H(4) 2.6486 no 2_656
H(13) H(5) 3.2463 no 1_565
H(13) H(7) 3.2555 no 2_656
H(14) F(2) 3.0757 no 1_565
H(14) F(4) 3.3928 no 1_665
H(14) C(20) 3.5469 no 1_565
H(14) C(21) 3.0766 no 1_565
H(14) H(3) 3.3402 no 1_565
H(14) H(5) 3.4005 no 1_565
H(14) H(28) 3.1382 no 1_565
H(14) H(29) 2.3599 no 1_565
H(15) F(1) 2.7448 no 1_655
H(15) F(6) 3.3138 no 1_655
H(15) H(1) 3.5698 no 1_655
H(15) H(6) 3.1461 no 1_655
H(15) H(10) 3.4537 no 2_646
H(15) H(11) 3.5168 no 1_655
H(16) F(3) 3.3150 no 1_665
H(16) C(7) 3.3953 no 2_656
H(16) C(8) 3.5346 no 1_655
H(16) H(3) 3.3245 no 2_656
H(16) H(6) 3.2430 no 1_655
H(16) H(7) 2.5236 no 2_656
H(16) H(8) 3.5175 no 2_656
H(16) H(10) 3.4379 no 1_655
H(16) H(11) 2.7884 no 1_655
H(17) F(1) 3.2779 no 1_655
H(17) F(3) 2.9600 no 1_665
H(17) H(1) 3.3908 no 1_655
H(17) H(2) 3.1372 no 1_655
H(17) H(11) 3.2386 no 1_655
H(17) H(24) 3.5459 no 1_655
H(18) F(3) 3.1014 no 1_665
H(18) C(18) 3.4608 no 1_655
H(18) H(22) 2.9510 no 1_655
H(18) H(24) 3.0786 no 1_655
H(18) H(29) 3.3231 no 1_565
H(19) C(18) 2.9433 no 1_655
H(19) C(19) 3.1336 no 2_655
H(19) H(22) 2.5104 no 1_655
H(19) H(23) 2.9887 no 1_655
H(19) H(24) 2.8494 no 1_655
H(19) H(25) 2.3974 no 2_655
H(19) H(26) 3.0512 no 2_655
H(19) H(29) 3.2478 no 1_565
H(19) H(30) 3.3936 no 1_565
H(19) H(30) 3.1736 no 2_655
H(20) N(2) 3.1129 no 2_655
H(20) C(11) 3.5264 no 2_655
H(20) C(12) 3.5923 no 2_655
H(20) C(20) 2.9427 no 2_655
H(20) C(21) 3.2715 no 2_655
H(20) H(25) 2.9368 no 2_655
H(20) H(30) 2.9905 no 1_565
H(20) H(30) 2.7074 no 2_655
H(21) F(4) 3.5874 no 2_555
H(21) F(5) 3.0111 no 2_555
H(21) C(19) 3.4492 no 2_555
H(21) H(26) 3.1149 no 2_555
H(21) H(27) 2.9071 no 2_555
H(22) C(12) 3.2998 no 1_455
H(22) C(13) 3.0567 no 1_455
H(22) H(18) 2.9510 no 1_455
H(22) H(19) 2.5104 no 1_455
H(22) H(25) 3.3430 no 2_555
H(22) H(26) 3.3560 no 2_555
H(23) F(5) 3.3013 no 1_565
H(23) F(5) 3.5059 no 2_555
H(23) C(19) 2.7017 no 2_555
H(23) H(19) 2.9887 no 1_455
H(23) H(25) 2.8040 no 2_555
H(23) H(26) 2.2026 no 2_555
H(23) H(27) 2.6706 no 2_555
H(23) H(28) 3.5545 no 1_565
H(24) Sb(1) 3.5600 no 1_565
H(24) F(3) 2.3309 no 1_565
H(24) F(5) 2.9027 no 1_565
H(24) C(13) 3.5410 no 1_455
H(24) H(17) 3.5459 no 1_455
H(24) H(18) 3.0786 no 1_455
H(24) H(19) 2.8494 no 1_455
H(24) H(26) 3.1602 no 2_555
H(24) H(28) 3.5685 no 1_565
H(25) C(13) 3.1412 no 2_645
H(25) C(14) 3.4018 no 2_645
H(25) C(18) 3.4460 no 2_545
H(25) H(19) 2.3974 no 2_645
H(25) H(20) 2.9368 no 2_645
H(25) H(22) 3.3430 no 2_545
H(25) H(23) 2.8040 no 2_545
H(26) F(5) 2.7958 no 2_555
H(26) C(18) 3.0192 no 2_545
H(26) H(19) 3.0512 no 2_645
H(26) H(21) 3.1149 no 2_545
H(26) H(22) 3.3560 no 2_545
H(26) H(23) 2.2026 no 2_545
H(26) H(24) 3.1602 no 2_545
H(27) F(1) 2.7126 no .
H(27) F(5) 2.8459 no .
H(27) C(18) 3.5471 no 2_545
H(27) H(21) 2.9071 no 2_545
H(27) H(23) 2.6706 no 2_545
H(28) F(2) 2.7951 no .
H(28) F(5) 2.5933 no .
H(28) C(14) 3.4084 no 1_545
H(28) C(15) 3.2573 no 1_545
H(28) C(16) 3.3831 no 1_545
H(28) H(14) 3.1382 no 1_545
H(28) H(23) 3.5545 no 1_545
H(28) H(24) 3.5685 no 1_545
H(29) F(2) 3.4444 no .
H(29) F(4) 2.5587 no 1_655
H(29) C(9) 3.1725 no 1_545
H(29) C(11) 3.2999 no 1_545
H(29) C(12) 2.9565 no 1_545
H(29) C(13) 2.9094 no 1_545
H(29) C(14) 3.2215 no 1_545
H(29) C(15) 3.5487 no 1_545
H(29) C(16) 3.5789 no 1_545
H(29) H(12) 3.2015 no 1_545
H(29) H(14) 2.3599 no 1_545
H(29) H(18) 3.3231 no 1_545
H(29) H(19) 3.2478 no 1_545
H(30) F(4) 3.3546 no 1_655
H(30) C(13) 3.1426 no 1_545
H(30) C(13) 3.0478 no 2_645
H(30) C(14) 2.8997 no 1_545
H(30) C(14) 2.7571 no 2_645
H(30) C(15) 3.3655 no 1_545
H(30) C(15) 3.4000 no 2_645
H(30) H(19) 3.3936 no 1_545
H(30) H(19) 3.1736 no 2_645
H(30) H(20) 2.9905 no 1_545
H(30) H(20) 2.7074 no 2_645

loop_
_geom_hbond_atom_site_label_D
_geom_hbond_atom_site_label_H
_geom_hbond_atom_site_label_A
_geom_hbond_distance_DA
_geom_hbond_distance_DH
_geom_hbond_distance_HA
_geom_hbond_angle_DHA
_geom_hbond_publ_flag
N(1) H(1) F(1) 2.930(7) 0.950 1.992 169.1 no

loop_
_geom_torsion_atom_site_label_1
_geom_torsion_atom_site_label_2
_geom_torsion_atom_site_label_3
_geom_torsion_atom_site_label_4
_geom_torsion
_geom_torsion_publ_flag
N(2) Ir(1) N(1) C(17) -70.4(3) no
N(1) Ir(1) C(1) C(2) -30.7(5) no
N(1) Ir(1) C(1) C(5) -150.0(2) no
N(1) Ir(1) C(1) C(6) 91.1(5) no
C(1) Ir(1) N(1) C(17) -160.5(3) no
N(1) Ir(1) C(2) C(1) 159.8(2) no
N(1) Ir(1) C(2) C(3) -81.6(3) no
N(1) Ir(1) C(2) C(7) 37.0(6) no
C(2) Ir(1) N(1) C(17) -179.2(3) no
N(1) Ir(1) C(3) C(2) 106.1(3) no
N(1) Ir(1) C(3) C(4) -135.9(3) no
N(1) Ir(1) C(3) C(8) -15.6(5) no
C(3) Ir(1) N(1) C(17) 142.7(3) no
N(1) Ir(1) C(4) C(3) 55.2(3) no
N(1) Ir(1) C(4) C(5) 171.9(2) no
N(1) Ir(1) C(4) C(9) -65.5(5) no
C(4) Ir(1) N(1) C(17) 111.3(3) no
N(1) Ir(1) C(11) C(12) 172.5(5) no
N(1) Ir(1) C(11) C(16) -9.3(4) no
C(11) Ir(1) N(1) C(17) 18.5(3) no
N(2) Ir(1) C(1) C(2) -118.8(3) no
N(2) Ir(1) C(1) C(5) 122.0(3) no
N(2) Ir(1) C(1) C(6) 3.0(4) no
N(2) Ir(1) C(2) C(1) 67.8(3) no
N(2) Ir(1) C(2) C(3) -173.6(2) no
N(2) Ir(1) C(2) C(7) -55.0(5) no
N(2) Ir(1) C(3) C(2) 11.2(6) no
N(2) Ir(1) C(3) C(4) 129.2(4) no
N(2) Ir(1) C(3) C(8) -110.5(5) no
N(2) Ir(1) C(4) C(3) -121.4(4) no
N(2) Ir(1) C(4) C(5) -4.7(6) no
N(2) Ir(1) C(4) C(9) 117.8(5) no
N(2) Ir(1) C(5) C(1) -65.5(3) no
N(2) Ir(1) C(5) C(4) 177.5(2) no
N(2) Ir(1) C(5) C(10) 56.4(5) no
N(2) Ir(1) C(11) C(12) -100.3(5) no
N(2) Ir(1) C(11) C(16) 78.0(4) no
C(1) Ir(1) C(2) C(1) 0.0(3) no
C(1) Ir(1) C(2) C(3) 118.6(5) no
C(1) Ir(1) C(2) C(7) -122.8(7) no
C(2) Ir(1) C(1) C(2) -0.0(3) no
C(2) Ir(1) C(1) C(5) -119.3(5) no
C(2) Ir(1) C(1) C(6) 121.8(6) no
C(1) Ir(1) C(3) C(2) -36.5(3) no
C(1) Ir(1) C(3) C(4) 81.6(3) no
C(1) Ir(1) C(3) C(8) -158.1(6) no
C(3) Ir(1) C(1) C(2) 37.4(3) no
C(3) Ir(1) C(1) C(5) -81.9(3) no
C(3) Ir(1) C(1) C(6) 159.2(5) no
C(1) Ir(1) C(4) C(3) -78.7(3) no
C(1) Ir(1) C(4) C(5) 38.0(2) no
C(1) Ir(1) C(4) C(9) 160.6(6) no
C(4) Ir(1) C(1) C(2) 80.9(3) no
C(4) Ir(1) C(1) C(5) -38.3(2) no
C(4) Ir(1) C(1) C(6) -157.3(5) no
C(1) Ir(1) C(5) C(1) -0.0(3) no
C(1) Ir(1) C(5) C(4) -117.0(4) no
C(1) Ir(1) C(5) C(10) 121.9(7) no
C(5) Ir(1) C(1) C(2) 119.3(5) no
C(5) Ir(1) C(1) C(5) -0.0(3) no
C(5) Ir(1) C(1) C(6) -119.0(6) no
C(1) Ir(1) C(11) C(12) -8.6(8) no
C(1) Ir(1) C(11) C(16) 169.7(3) no
C(11) Ir(1) C(1) C(2) 150.9(3) no
C(11) Ir(1) C(1) C(5) 31.7(5) no
C(11) Ir(1) C(1) C(6) -87.3(6) no
C(2) Ir(1) C(3) C(2) 0.0(3) no
C(2) Ir(1) C(3) C(4) 118.0(5) no
C(2) Ir(1) C(3) C(8) -121.6(7) no
C(3) Ir(1) C(2) C(1) -118.6(5) no
C(3) Ir(1) C(2) C(3) -0.0(3) no
C(3) Ir(1) C(2) C(7) 118.6(7) no
C(2) Ir(1) C(4) C(3) -37.2(2) no
C(2) Ir(1) C(4) C(5) 79.5(3) no
C(2) Ir(1) C(4) C(9) -158.0(6) no
C(4) Ir(1) C(2) C(1) -80.7(3) no
C(4) Ir(1) C(2) C(3) 37.9(2) no
C(4) Ir(1) C(2) C(7) 156.5(6) no
C(2) Ir(1) C(5) C(1) 36.0(3) no
C(2) Ir(1) C(5) C(4) -81.1(3) no
C(2) Ir(1) C(5) C(10) 157.9(6) no
C(5) Ir(1) C(2) C(1) -37.3(3) no
C(5) Ir(1) C(2) C(3) 81.3(3) no
C(5) Ir(1) C(2) C(7) -160.1(6) no
C(3) Ir(1) C(4) C(3) 0.0(3) no
C(3) Ir(1) C(4) C(5) 116.7(5) no
C(3) Ir(1) C(4) C(9) -120.7(7) no
C(4) Ir(1) C(3) C(2) -118.0(5) no
C(4) Ir(1) C(3) C(4) 0.0(3) no
C(4) Ir(1) C(3) C(8) 120.4(7) no
C(3) Ir(1) C(5) C(1) 78.6(3) no
C(3) Ir(1) C(5) C(4) -38.4(3) no
C(3) Ir(1) C(5) C(10) -159.5(6) no
C(5) Ir(1) C(3) C(2) -79.6(3) no
C(5) Ir(1) C(3) C(4) 38.4(3) no
C(5) Ir(1) C(3) C(8) 158.8(6) no
C(3) Ir(1) C(11) C(12) 82.4(6) no
C(3) Ir(1) C(11) C(16) -99.4(5) no
C(11) Ir(1) C(3) C(2) -173.7(3) no
C(11) Ir(1) C(3) C(4) -55.7(4) no
C(11) Ir(1) C(3) C(8) 64.7(6) no
C(4) Ir(1) C(5) C(1) 117.0(4) no
C(4) Ir(1) C(5) C(4) 0.0(3) no
C(4) Ir(1) C(5) C(10) -121.1(7) no
C(5) Ir(1) C(4) C(3) -116.7(4) no
C(5) Ir(1) C(4) C(5) 0.0(3) no
C(5) Ir(1) C(4) C(9) 122.6(6) no
C(4) Ir(1) C(11) C(12) 50.6(5) no
C(4) Ir(1) C(11) C(16) -131.1(4) no
C(11) Ir(1) C(4) C(3) 136.6(3) no
C(11) Ir(1) C(4) C(5) -106.7(3) no
C(11) Ir(1) C(4) C(9) 15.9(5) no
C(5) Ir(1) C(11) C(12) 11.5(6) no
C(5) Ir(1) C(11) C(16) -170.3(4) no
C(11) Ir(1) C(5) C(1) -160.5(3) no
C(11) Ir(1) C(5) C(4) 82.5(3) no
C(11) Ir(1) C(5) C(10) -38.6(6) no
Ir(1) N(1) C(17) C(16) -23.1(6) no
Ir(1) N(1) C(17) C(18) -145.9(3) no
Ir(1) N(1) C(17) C(19) 96.8(4) no
Ir(1) C(1) C(2) Ir(1) -0.00(2) no
Ir(1) C(1) C(2) C(3) -58.5(3) no
Ir(1) C(1) C(2) C(7) 123.1(6) no
Ir(1) C(1) C(5) Ir(1) 0.000(16) no
Ir(1) C(1) C(5) C(4) 61.9(3) no
Ir(1) C(1) C(5) C(10) -128.2(5) no
C(2) C(1) C(5) Ir(1) -61.8(4) no
C(2) C(1) C(5) C(4) 0.1(6) no
C(2) C(1) C(5) C(10) 170.0(5) no
C(5) C(1) C(2) Ir(1) 59.6(4) no
C(5) C(1) C(2) C(3) 1.1(6) no
C(5) C(1) C(2) C(7) -177.3(5) no
C(6) C(1) C(2) Ir(1) -118.5(6) no
C(6) C(1) C(2) C(3) -177.0(5) no
C(6) C(1) C(2) C(7) 4.6(10) no
C(6) C(1) C(5) Ir(1) 116.2(6) no
C(6) C(1) C(5) C(4) 178.2(5) no
C(6) C(1) C(5) C(10) -12.0(9) no
Ir(1) C(2) C(3) Ir(1) -0.0 no
Ir(1) C(2) C(3) C(4) -61.5(4) no
Ir(1) C(2) C(3) C(8) 124.0(6) no
C(1) C(2) C(3) Ir(1) 59.6(4) no
C(1) C(2) C(3) C(4) -1.9(7) no
C(1) C(2) C(3) C(8) -176.4(5) no
C(7) C(2) C(3) Ir(1) -121.9(6) no
C(7) C(2) C(3) C(4) 176.6(5) no
C(7) C(2) C(3) C(8) 2.1(10) no
Ir(1) C(3) C(4) Ir(1) -0.000(19) no
Ir(1) C(3) C(4) C(5) -61.6(3) no
Ir(1) C(3) C(4) C(9) 123.7(5) no
C(2) C(3) C(4) Ir(1) 63.6(5) no
C(2) C(3) C(4) C(5) 2.0(7) no
C(2) C(3) C(4) C(9) -172.8(5) no
C(8) C(3) C(4) Ir(1) -122.0(7) no
C(8) C(3) C(4) C(5) 176.4(6) no
C(8) C(3) C(4) C(9) 1.7(10) no
Ir(1) C(4) C(5) Ir(1) -0.000(11) no
Ir(1) C(4) C(5) C(1) -63.1(3) no
Ir(1) C(4) C(5) C(10) 127.1(5) no
C(3) C(4) C(5) Ir(1) 61.8(4) no
C(3) C(4) C(5) C(1) -1.3(6) no
C(3) C(4) C(5) C(10) -171.1(5) no
C(9) C(4) C(5) Ir(1) -123.5(6) no
C(9) C(4) C(5) C(1) 173.4(5) no
C(9) C(4) C(5) C(10) 3.6(10) no
Ir(1) C(11) C(12) C(13) -178.9(4) no
Ir(1) C(11) C(16) C(15) 179.7(4) no
Ir(1) C(11) C(16) C(17) -1.3(7) no
C(12) C(11) C(16) C(15) -1.9(9) no
C(12) C(11) C(16) C(17) 177.1(5) no
C(16) C(11) C(12) C(13) 2.8(9) no
C(11) C(12) C(13) C(14) -1.5(10) no
C(12) C(13) C(14) C(15) -0.8(10) no
C(13) C(14) C(15) C(16) 1.7(10) no
C(14) C(15) C(16) C(11) -0.3(10) no
C(14) C(15) C(16) C(17) -179.3(6) no
C(11) C(16) C(17) N(1) 15.6(7) no
C(11) C(16) C(17) C(18) 135.2(5) no
C(11) C(16) C(17) C(19) -102.8(6) no
C(15) C(16) C(17) N(1) -165.4(6) no
C(15) C(16) C(17) C(18) -45.8(8) no
C(15) C(16) C(17) C(19) 76.2(7) no
